data_7018891
loop_
_publ_author_name
'Chen, Ke'
'Pullarkat, Sumod A.'
'Ma, Mengtao'
'Li, Yongxin'
'Leung, Pak-Hing'

_publ_section_title
;
 Chiral cyclopalladated complex promoted asymmetric synthesis of
 diester-substituted P,N-ligands via stepwise hydrophosphination and
 hydroamination reactions.
;
_journal_issue 17
_journal_name_full 'Dalton transactions (Cambridge, England : 2003)'
_journal_page_first 5391
_journal_page_last 5400
_journal_paper_doi 10.1039/c2dt12379g
_journal_volume 41
_journal_year 2012
_chemical_absolute_configuration ad
_chemical_formula_moiety 'C41 H46 N2 O4 P Pd, C H2 Cl2 Cl O4'
_chemical_formula_sum 'C42 H48 Cl3 N2 O8 P Pd'
_chemical_formula_weight 952.54
_chemical_name_systematic
;

?

;
_space_group_IT_number 4
_symmetry_cell_setting monoclinic
_symmetry_space_group_name_Hall 'P 2yb'
_symmetry_space_group_name_H-M 'P 1 21 1'
_atom_sites_solution_hydrogens geom
_atom_sites_solution_primary direct
_atom_sites_solution_secondary difmap
_audit_creation_method SHELXL-97
_cell_angle_alpha 90.00
_cell_angle_beta 111.861(2)
_cell_angle_gamma 90.00
_cell_formula_units_Z 2
_cell_length_a 11.2143(4)
_cell_length_b 17.4999(6)
_cell_length_c 11.5906(4)
_cell_measurement_reflns_used 7948
_cell_measurement_temperature 173(2)
_cell_measurement_theta_max 34.43
_cell_measurement_theta_min 3.04
_cell_volume 2111.08(13)
_computing_cell_refinement 'Bruker SMART'
_computing_data_collection 'Bruker SMART'
_computing_data_reduction 'Bruker SAINT'
_computing_molecular_graphics 'Bruker SHELXTL'
_computing_publication_material 'Bruker SHELXTL'
_computing_structure_refinement 'SHELXL-97 (Sheldrick, 1997)'
_computing_structure_solution 'SHELXS-97 (Sheldrick, 1990)'
_diffrn_ambient_temperature 173(2)
_diffrn_measured_fraction_theta_full 0.994
_diffrn_measured_fraction_theta_max 0.994
_diffrn_measurement_device_type 'CCD area detector'
_diffrn_measurement_method 'phi and omega scans'
_diffrn_radiation_monochromator graphite
_diffrn_radiation_source 'fine-focus sealed tube'
_diffrn_radiation_type MoK\a
_diffrn_radiation_wavelength 0.71073
_diffrn_reflns_av_R_equivalents 0.0377
_diffrn_reflns_av_sigmaI/netI 0.0603
_diffrn_reflns_limit_h_max 18
_diffrn_reflns_limit_h_min -18
_diffrn_reflns_limit_k_max 29
_diffrn_reflns_limit_k_min -29
_diffrn_reflns_limit_l_max 19
_diffrn_reflns_limit_l_min -8
_diffrn_reflns_number 50086
_diffrn_reflns_theta_full 36.86
_diffrn_reflns_theta_max 36.86
_diffrn_reflns_theta_min 1.89
_exptl_absorpt_coefficient_mu 0.722
_exptl_absorpt_correction_T_max 0.8346
_exptl_absorpt_correction_T_min 0.7915
_exptl_absorpt_correction_type multi-scan
_exptl_absorpt_process_details sadabs
_exptl_crystal_colour colourless
_exptl_crystal_density_diffrn 1.499
_exptl_crystal_density_method 'not measured'
_exptl_crystal_description block
_exptl_crystal_F_000 980
_exptl_crystal_size_max 0.34
_exptl_crystal_size_mid 0.30
_exptl_crystal_size_min 0.26
_refine_diff_density_max 1.569
_refine_diff_density_min -1.050
_refine_diff_density_rms 0.253
_refine_ls_abs_structure_details 'Flack H D (1983), Acta Cryst. A39, 876-881'
_refine_ls_abs_structure_Flack -0.019(15)
_refine_ls_extinction_method none
_refine_ls_goodness_of_fit_ref 1.084
_refine_ls_hydrogen_treatment mixed
_refine_ls_matrix_type full
_refine_ls_number_parameters 525
_refine_ls_number_reflns 20717
_refine_ls_number_restraints 4
_refine_ls_restrained_S_all 1.084
_refine_ls_R_factor_all 0.0584
_refine_ls_R_factor_gt 0.0415
_refine_ls_shift/su_max 0.002
_refine_ls_shift/su_mean 0.000
_refine_ls_structure_factor_coef Fsqd
_refine_ls_weighting_details 'calc w=1/[\s^2^(Fo^2^)+(0.0557P)^2^+0.0000P] where P=(Fo^2^+2Fc^2^)/3'
_refine_ls_weighting_scheme calc
_refine_ls_wR_factor_gt 0.0918
_refine_ls_wR_factor_ref 0.1122
_reflns_number_gt 17450
_reflns_number_total 20717
_reflns_threshold_expression >2sigma(I)
_cod_data_source_file c2dt12379g.txt
_cod_data_source_block leung344
_cod_depositor_comments
;
The following automatic conversions were performed:

'_symmetry_cell_setting' value 'Monoclinic' changed to 'monoclinic'
according to /home/saulius/struct/CIF-dictionaries/cif_core.dic
dictionary named 'cif_core.dic' version 2.4.1 from 2010-06-29.

Automatic conversion script
Id: cif_fix_values 1715 2011-07-08 13:25:40Z adriana 
;
_cod_original_cell_volume 2111.07(13)
_cod_original_sg_symbol_H-M P2(1)
_cod_database_code 7018891

loop_
_symmetry_equiv_pos_as_xyz
'x, y, z'
'-x, y+1/2, -z'

loop_
_atom_site_label
_atom_site_type_symbol
_atom_site_fract_x
_atom_site_fract_y
_atom_site_fract_z
_atom_site_U_iso_or_equiv
_atom_site_adp_type
_atom_site_occupancy
_atom_site_symmetry_multiplicity
_atom_site_calc_flag
_atom_site_refinement_flags
Pd1 Pd 0.582341(13) 0.750223(9) 0.923395(13) 0.01534(3) Uani 1 1 d .
C1 C 0.4980(2) 0.68885(13) 0.7676(2) 0.0181(4) Uani 1 1 d .
C2 C 0.5570(2) 0.63691(13) 0.7105(2) 0.0210(4) Uani 1 1 d .
H2 H 0.6469 0.6282 0.7477 0.025 Uiso 1 1 calc R
C3 C 0.4865(2) 0.59923(15) 0.6029(2) 0.0232(4) Uani 1 1 d .
H3 H 0.5288 0.5659 0.5657 0.028 Uiso 1 1 calc R
C4 C 0.3524(2) 0.60910(15) 0.5464(2) 0.0242(4) Uani 1 1 d .
C5 C 0.2778(3) 0.56914(18) 0.4355(3) 0.0345(6) Uani 1 1 d .
H5 H 0.3189 0.5347 0.3987 0.041 Uiso 1 1 calc R
C6 C 0.1482(3) 0.5799(2) 0.3818(3) 0.0410(7) Uani 1 1 d .
H6 H 0.0996 0.5528 0.3083 0.049 Uiso 1 1 calc R
C7 C 0.0861(3) 0.6314(2) 0.4353(3) 0.0406(8) Uani 1 1 d .
H7 H -0.0042 0.6386 0.3975 0.049 Uiso 1 1 calc R
C8 C 0.1558(3) 0.67117(19) 0.5417(3) 0.0319(6) Uani 1 1 d .
H8 H 0.1131 0.7063 0.5757 0.038 Uiso 1 1 calc R
C9 C 0.2908(2) 0.66035(15) 0.6016(2) 0.0217(4) Uani 1 1 d .
C10 C 0.3663(2) 0.69911(14) 0.7135(2) 0.0194(4) Uani 1 1 d .
C11 C 0.30593(19) 0.75690(17) 0.7713(2) 0.0212(4) Uani 1 1 d .
H11 H 0.2173 0.7393 0.7596 0.025 Uiso 1 1 calc R
C12 C 0.2965(3) 0.83412(17) 0.7066(3) 0.0337(6) Uani 1 1 d .
H12A H 0.2475 0.8698 0.7370 0.051 Uiso 1 1 calc R
H12B H 0.2529 0.8275 0.6166 0.051 Uiso 1 1 calc R
H12C H 0.3830 0.8545 0.7248 0.051 Uiso 1 1 calc R
C13 C 0.3572(3) 0.68959(18) 0.9681(3) 0.0278(6) Uani 1 1 d .
H13A H 0.4122 0.6889 1.0565 0.042 Uiso 1 1 calc R
H13B H 0.3735 0.6438 0.9276 0.042 Uiso 1 1 calc R
H13C H 0.2668 0.6904 0.9593 0.042 Uiso 1 1 calc R
C14 C 0.3512(3) 0.82669(19) 0.9662(3) 0.0299(6) Uani 1 1 d .
H14A H 0.2575 0.8301 0.9388 0.045 Uiso 1 1 calc R
H14B H 0.3843 0.8730 0.9410 0.045 Uiso 1 1 calc R
H14C H 0.3887 0.8218 1.0569 0.045 Uiso 1 1 calc R
C15 C 0.6306(2) 0.81894(14) 1.1980(2) 0.0187(4) Uani 1 1 d D
C16 C 0.5846(2) 0.88600(15) 1.2346(2) 0.0233(4) Uani 1 1 d .
C17 C 0.5697(3) 0.96188(16) 1.1697(3) 0.0321(6) Uani 1 1 d .
H17A H 0.5123 0.9562 1.0825 0.048 Uiso 1 1 calc RD
H17B H 0.6540 0.9798 1.1736 0.048 Uiso 1 1 calc RD
H17C H 0.5333 0.9991 1.2106 0.048 Uiso 1 1 calc R
C18 C 0.5415(3) 0.88094(16) 1.3328(2) 0.0258(5) Uani 1 1 d .
H18 H 0.5116 0.9260 1.3591 0.031 Uiso 1 1 calc R
C19 C 0.5406(3) 0.81275(18) 1.3935(2) 0.0278(5) Uani 1 1 d .
C20 C 0.4950(3) 0.8088(2) 1.5007(3) 0.0362(6) Uani 1 1 d .
H20A H 0.5212 0.8552 1.5511 0.054 Uiso 1 1 calc R
H20B H 0.5331 0.7641 1.5522 0.054 Uiso 1 1 calc R
H20C H 0.4012 0.8044 1.4684 0.054 Uiso 1 1 calc R
C21 C 0.5834(2) 0.7470(2) 1.3530(2) 0.0255(4) Uani 1 1 d .
H21 H 0.5807 0.6996 1.3918 0.031 Uiso 1 1 calc R
C22 C 0.63016(18) 0.74904(19) 1.25691(18) 0.0213(3) Uani 1 1 d .
C23 C 0.6751(3) 0.67484(15) 1.2221(3) 0.0267(5) Uani 1 1 d .
H23A H 0.6567 0.6743 1.1325 0.040 Uiso 1 1 calc R
H23B H 0.6300 0.6324 1.2432 0.040 Uiso 1 1 calc R
H23C H 0.7678 0.6694 1.2678 0.040 Uiso 1 1 calc R
C24 C 0.8232(2) 0.81243(13) 1.1476(2) 0.0188(4) Uani 1 1 d D
H24 H 0.8459 0.7628 1.1935 0.023 Uiso 1 1 calc R
C25 C 0.8854(2) 0.87779(16) 1.2390(2) 0.0255(5) Uani 1 1 d .
C26 C 0.8916(4) 1.0126(2) 1.2602(4) 0.0542(10) Uani 1 1 d .
H26A H 0.8667 1.0066 1.3322 0.081 Uiso 1 1 calc R
H26B H 0.8486 1.0576 1.2123 0.081 Uiso 1 1 calc R
H26C H 0.9849 1.0193 1.2887 0.081 Uiso 1 1 calc R
C27 C 0.8722(2) 0.81103(13) 1.0407(2) 0.0177(4) Uani 1 1 d .
H27 H 0.8513 0.8619 0.9985 0.021 Uiso 1 1 calc R
C28 C 1.0162(2) 0.79988(14) 1.0802(2) 0.0211(4) Uani 1 1 d .
C29 C 1.2038(2) 0.7497(3) 1.2343(3) 0.0402(6) Uani 1 1 d .
H29A H 1.2200 0.7099 1.1825 0.060 Uiso 1 1 calc R
H29B H 1.2337 0.7322 1.3208 0.060 Uiso 1 1 calc R
H29C H 1.2501 0.7963 1.2293 0.060 Uiso 1 1 calc R
C30 C 0.8548(2) 0.64529(13) 0.9774(2) 0.0212(4) Uani 1 1 d .
C31 C 0.7821(3) 0.58768(14) 1.0027(3) 0.0264(5) Uani 1 1 d .
H31 H 0.6954 0.5973 0.9925 0.032 Uiso 1 1 calc R
C32 C 0.8359(3) 0.51633(16) 1.0427(3) 0.0384(7) Uani 1 1 d .
H32 H 0.7857 0.4775 1.0601 0.046 Uiso 1 1 calc R
C33 C 0.9605(4) 0.50148(18) 1.0573(3) 0.0415(8) Uani 1 1 d .
H33 H 0.9964 0.4525 1.0852 0.050 Uiso 1 1 calc R
C34 C 1.0344(3) 0.55730(18) 1.0319(3) 0.0374(7) Uani 1 1 d .
H34 H 1.1208 0.5466 1.0423 0.045 Uiso 1 1 calc R
C35 C 0.9826(2) 0.62931(16) 0.9909(3) 0.0274(5) Uani 1 1 d .
H35 H 1.0331 0.6674 0.9723 0.033 Uiso 1 1 calc R
C36 C 0.8168(2) 0.76225(13) 0.7884(2) 0.0194(4) Uani 1 1 d .
C37 C 0.8553(2) 0.70684(16) 0.7225(2) 0.0267(5) Uani 1 1 d .
H37 H 0.8635 0.6550 0.7485 0.032 Uiso 1 1 calc R
C38 C 0.8815(3) 0.72802(19) 0.6186(3) 0.0348(6) Uani 1 1 d .
H38 H 0.9067 0.6903 0.5733 0.042 Uiso 1 1 calc R
C39 C 0.8712(3) 0.8036(2) 0.5807(3) 0.0428(8) Uani 1 1 d .
H39 H 0.8919 0.8179 0.5113 0.051 Uiso 1 1 calc R
C40 C 0.8307(3) 0.8577(2) 0.6442(3) 0.0389(7) Uani 1 1 d .
H40 H 0.8224 0.9094 0.6174 0.047 Uiso 1 1 calc R
C41 C 0.8019(3) 0.83788(16) 0.7466(3) 0.0281(5) Uani 1 1 d .
H41 H 0.7720 0.8756 0.7883 0.034 Uiso 1 1 calc R
C42 C 0.2367(4) 0.9583(2) 0.4454(4) 0.0588(11) Uani 1 1 d .
H42A H 0.1728 0.9206 0.4499 0.071 Uiso 1 1 calc R
H42B H 0.3234 0.9378 0.4935 0.071 Uiso 1 1 calc R
Cl1 Cl 0.21953(11) 0.97039(7) 0.28887(12) 0.0621(3) Uani 1 1 d .
Cl2 Cl 0.21577(17) 1.04310(10) 0.51112(14) 0.0975(6) Uani 1 1 d .
Cl3 Cl 0.43264(6) 0.49482(4) 0.17767(6) 0.02798(12) Uani 1 1 d .
N1 N 0.38604(17) 0.75902(14) 0.90870(17) 0.0200(4) Uani 1 1 d .
N2 N 0.67969(18) 0.82095(11) 1.09666(18) 0.0176(3) Uani 1 1 d D
H2A H 0.667(2) 0.8666(12) 1.065(3) 0.026 Uiso 1 1 d D
O1 O 0.8540(2) 0.94522(12) 1.1823(2) 0.0370(5) Uani 1 1 d .
O2 O 0.9513(2) 0.86840(14) 1.34659(19) 0.0394(5) Uani 1 1 d .
O3 O 1.06719(16) 0.76555(11) 1.19039(17) 0.0286(4) Uani 1 1 d .
O4 O 1.07528(18) 0.81810(13) 1.0170(2) 0.0316(4) Uani 1 1 d .
O5 O 0.3722(3) 0.56728(15) 0.1675(3) 0.0622(8) Uani 1 1 d .
O6 O 0.3442(3) 0.4412(2) 0.0967(3) 0.0681(10) Uani 1 1 d .
O7 O 0.5433(2) 0.50030(17) 0.1451(3) 0.0489(6) Uani 1 1 d .
O8 O 0.4677(3) 0.46935(18) 0.3032(2) 0.0550(7) Uani 1 1 d .
P1 P 0.78071(5) 0.73767(3) 0.92398(5) 0.01635(11) Uani 1 1 d .

loop_
_atom_site_aniso_label
_atom_site_aniso_U_11
_atom_site_aniso_U_22
_atom_site_aniso_U_33
_atom_site_aniso_U_23
_atom_site_aniso_U_13
_atom_site_aniso_U_12
Pd1 0.01446(5) 0.01667(6) 0.01734(6) -0.00090(7) 0.00874(4) 0.00026(7)
C1 0.0176(9) 0.0193(9) 0.0205(9) -0.0010(7) 0.0107(7) -0.0016(7)
C2 0.0199(9) 0.0217(10) 0.0233(10) -0.0005(8) 0.0101(8) 0.0005(8)
C3 0.0252(11) 0.0243(10) 0.0231(11) -0.0023(8) 0.0124(9) 0.0006(8)
C4 0.0255(11) 0.0271(11) 0.0197(10) -0.0021(8) 0.0081(9) -0.0014(9)
C5 0.0398(15) 0.0377(15) 0.0234(12) -0.0113(11) 0.0088(11) -0.0069(12)
C6 0.0358(15) 0.054(2) 0.0265(14) -0.0127(13) 0.0033(11) -0.0069(14)
C7 0.0251(13) 0.060(2) 0.0294(15) -0.0075(13) 0.0017(11) -0.0016(12)
C8 0.0222(11) 0.0451(16) 0.0263(12) -0.0068(11) 0.0067(9) -0.0005(11)
C9 0.0180(9) 0.0294(11) 0.0184(10) -0.0015(8) 0.0075(8) -0.0019(8)
C10 0.0179(9) 0.0232(10) 0.0189(9) -0.0002(8) 0.0091(7) -0.0003(8)
C11 0.0160(7) 0.0278(12) 0.0211(8) -0.0006(10) 0.0083(6) 0.0021(9)
C12 0.0406(15) 0.0302(13) 0.0327(14) 0.0065(11) 0.0163(12) 0.0111(11)
C13 0.0225(12) 0.0367(14) 0.0277(13) 0.0021(11) 0.0133(10) -0.0054(10)
C14 0.0234(12) 0.0372(15) 0.0337(15) -0.0089(12) 0.0160(11) 0.0051(11)
C15 0.0188(10) 0.0220(10) 0.0169(9) -0.0019(8) 0.0086(8) -0.0009(8)
C16 0.0259(11) 0.0250(11) 0.0221(10) -0.0022(8) 0.0125(9) 0.0005(8)
C17 0.0446(16) 0.0218(11) 0.0371(15) -0.0004(10) 0.0236(13) 0.0041(11)
C18 0.0274(11) 0.0316(12) 0.0234(11) -0.0061(9) 0.0154(9) 0.0003(9)
C19 0.0237(11) 0.0425(15) 0.0203(10) -0.0033(10) 0.0118(9) -0.0042(10)
C20 0.0398(15) 0.0506(17) 0.0263(12) -0.0042(12) 0.0215(11) -0.0048(13)
C21 0.0247(9) 0.0322(11) 0.0218(8) 0.0016(12) 0.0111(7) -0.0045(13)
C22 0.0202(7) 0.0242(8) 0.0201(8) 0.0004(12) 0.0080(6) -0.0033(12)
C23 0.0325(13) 0.0215(11) 0.0297(13) 0.0037(9) 0.0157(11) 0.0027(10)
C24 0.0193(9) 0.0218(10) 0.0175(9) -0.0012(7) 0.0095(7) -0.0010(7)
C25 0.0235(11) 0.0326(12) 0.0233(11) -0.0075(9) 0.0123(9) -0.0072(9)
C26 0.051(2) 0.0300(16) 0.072(3) -0.0253(16) 0.0119(18) -0.0060(14)
C27 0.0183(9) 0.0168(9) 0.0219(10) -0.0001(7) 0.0118(8) -0.0015(7)
C28 0.0189(9) 0.0208(10) 0.0251(11) -0.0033(8) 0.0098(8) -0.0031(7)
C29 0.0211(9) 0.0548(16) 0.0382(13) 0.0035(19) 0.0037(9) 0.0029(18)
C30 0.0213(10) 0.0186(9) 0.0234(10) -0.0012(8) 0.0079(8) 0.0025(7)
C31 0.0298(12) 0.0171(10) 0.0307(13) 0.0001(9) 0.0096(10) -0.0008(8)
C32 0.0502(18) 0.0191(11) 0.0417(16) 0.0015(11) 0.0122(14) -0.0011(11)
C33 0.0546(19) 0.0249(13) 0.0324(15) -0.0010(11) 0.0018(13) 0.0154(13)
C34 0.0317(14) 0.0341(14) 0.0366(15) -0.0067(12) 0.0013(11) 0.0148(11)
C35 0.0203(10) 0.0286(12) 0.0306(13) -0.0050(10) 0.0064(9) 0.0062(9)
C36 0.0167(8) 0.0248(13) 0.0180(8) -0.0010(7) 0.0082(6) -0.0008(7)
C37 0.0251(11) 0.0335(13) 0.0271(12) -0.0033(10) 0.0162(9) 0.0009(9)
C38 0.0338(13) 0.0498(18) 0.0293(13) -0.0071(11) 0.0215(11) -0.0026(11)
C39 0.0406(17) 0.067(2) 0.0257(14) 0.0026(14) 0.0180(12) -0.0117(16)
C40 0.0466(17) 0.0408(16) 0.0320(15) 0.0112(12) 0.0178(13) -0.0006(13)
C41 0.0320(13) 0.0293(12) 0.0244(12) 0.0038(9) 0.0120(10) 0.0020(10)
C42 0.051(2) 0.043(2) 0.067(3) 0.0071(18) 0.004(2) 0.0033(17)
Cl1 0.0524(5) 0.0631(6) 0.0735(7) 0.0056(5) 0.0266(5) -0.0020(5)
Cl2 0.1050(11) 0.0905(10) 0.0662(8) -0.0273(7) -0.0037(7) 0.0250(9)
Cl3 0.0330(3) 0.0225(2) 0.0286(3) -0.0034(2) 0.0117(2) -0.0045(2)
N1 0.0166(7) 0.0263(12) 0.0211(7) -0.0015(8) 0.0117(6) -0.0005(8)
N2 0.0189(8) 0.0180(8) 0.0180(8) -0.0008(6) 0.0092(7) -0.0003(6)
O1 0.0421(12) 0.0245(9) 0.0379(12) -0.0090(8) 0.0073(9) -0.0040(8)
O2 0.0412(12) 0.0532(14) 0.0208(9) -0.0046(9) 0.0080(8) -0.0120(10)
O3 0.0182(7) 0.0403(13) 0.0262(8) 0.0052(7) 0.0072(6) 0.0015(7)
O4 0.0211(8) 0.0425(11) 0.0363(10) 0.0036(9) 0.0166(8) -0.0034(8)
O5 0.0691(19) 0.0381(14) 0.095(2) 0.0230(15) 0.0481(18) 0.0177(13)
O6 0.092(2) 0.077(2) 0.0491(15) -0.0351(15) 0.0418(16) -0.0589(18)
O7 0.0443(13) 0.0517(15) 0.0607(16) -0.0135(13) 0.0309(12) -0.0091(12)
O8 0.0637(18) 0.0710(19) 0.0298(12) 0.0100(12) 0.0169(12) 0.0218(15)
P1 0.01476(19) 0.0176(3) 0.0186(2) -0.00111(18) 0.00845(17) 0.00065(17)

loop_
_atom_type_symbol
_atom_type_description
_atom_type_scat_dispersion_real
_atom_type_scat_dispersion_imag
_atom_type_scat_source
C C 0.0033 0.0016 'International Tables Vol C Tables 4.2.6.8 and 6.1.1.4'
H H 0.0000 0.0000 'International Tables Vol C Tables 4.2.6.8 and 6.1.1.4'
N N 0.0061 0.0033 'International Tables Vol C Tables 4.2.6.8 and 6.1.1.4'
O O 0.0106 0.0060 'International Tables Vol C Tables 4.2.6.8 and 6.1.1.4'
P P 0.1023 0.0942 'International Tables Vol C Tables 4.2.6.8 and 6.1.1.4'
Cl Cl 0.1484 0.1585 'International Tables Vol C Tables 4.2.6.8 and 6.1.1.4'
Pd Pd -0.9988 1.0072 'International Tables Vol C Tables 4.2.6.8 and 6.1.1.4'

loop_
_geom_angle_atom_site_label_1
_geom_angle_atom_site_label_2
_geom_angle_atom_site_label_3
_geom_angle
C1 Pd1 N1 80.88(8)
C1 Pd1 P1 94.90(6)
N1 Pd1 P1 175.67(5)
C1 Pd1 N2 178.71(9)
N1 Pd1 N2 99.93(7)
P1 Pd1 N2 84.28(5)
C10 C1 C2 118.3(2)
C10 C1 Pd1 113.80(16)
C2 C1 Pd1 127.89(17)
C3 C2 C1 121.3(2)
C2 C3 C4 121.2(2)
C3 C4 C9 118.8(2)
C3 C4 C5 121.6(2)
C9 C4 C5 119.6(2)
C6 C5 C4 120.6(3)
C5 C6 C7 120.2(3)
C8 C7 C6 120.4(3)
C7 C8 C9 121.0(3)
C4 C9 C8 118.1(2)
C4 C9 C10 119.1(2)
C8 C9 C10 122.8(2)
C1 C10 C9 121.4(2)
C1 C10 C11 117.8(2)
C9 C10 C11 120.7(2)
C10 C11 N1 107.23(18)
C10 C11 C12 109.7(2)
N1 C11 C12 113.6(2)
C22 C15 C16 120.8(2)
C22 C15 N2 118.7(2)
C16 C15 N2 120.5(2)
C18 C16 C15 118.0(2)
C18 C16 C17 117.2(2)
C15 C16 C17 124.7(2)
C19 C18 C16 122.6(2)
C18 C19 C21 118.1(2)
C18 C19 C20 121.7(3)
C21 C19 C20 120.2(3)
C19 C21 C22 121.7(3)
C21 C22 C15 118.7(3)
C21 C22 C23 117.1(3)
C15 C22 C23 124.16(19)
N2 C24 C27 109.77(17)
N2 C24 C25 110.00(19)
C27 C24 C25 111.20(19)
O2 C25 O1 125.5(3)
O2 C25 C24 124.0(3)
O1 C25 C24 110.5(2)
C28 C27 C24 114.80(19)
C28 C27 P1 111.45(15)
C24 C27 P1 109.31(15)
O4 C28 O3 124.5(2)
O4 C28 C27 123.3(2)
O3 C28 C27 112.1(2)
C31 C30 C35 118.8(2)
C31 C30 P1 119.08(18)
C35 C30 P1 122.1(2)
C32 C31 C30 120.4(3)
C33 C32 C31 120.5(3)
C32 C33 C34 120.3(3)
C33 C34 C35 120.3(3)
C34 C35 C30 119.6(3)
C41 C36 C37 119.3(2)
C41 C36 P1 119.19(18)
C37 C36 P1 121.50(18)
C38 C37 C36 119.7(3)
C39 C38 C37 120.6(3)
C40 C39 C38 119.5(3)
C39 C40 C41 121.0(3)
C40 C41 C36 119.8(3)
Cl2 C42 Cl1 111.7(2)
O5 Cl3 O7 110.65(17)
O5 Cl3 O8 107.72(19)
O7 Cl3 O8 110.64(18)
O5 Cl3 O6 109.8(2)
O7 Cl3 O6 109.17(17)
O8 Cl3 O6 108.86(19)
C14 N1 C13 107.74(19)
C14 N1 C11 110.0(2)
C13 N1 C11 108.7(2)
C14 N1 Pd1 117.12(17)
C13 N1 Pd1 107.30(16)
C11 N1 Pd1 105.74(12)
C15 N2 C24 110.37(17)
C15 N2 Pd1 119.68(14)
C24 N2 Pd1 112.77(13)
C25 O1 C26 116.9(3)
C28 O3 C29 116.3(2)
C36 P1 C30 106.53(11)
C36 P1 C27 102.97(10)
C30 P1 C27 107.84(11)
C36 P1 Pd1 121.16(7)
C30 P1 Pd1 114.64(8)
C27 P1 Pd1 102.26(7)

loop_
_geom_bond_atom_site_label_1
_geom_bond_atom_site_label_2
_geom_bond_distance
Pd1 C1 2.009(2)
Pd1 N1 2.1493(17)
Pd1 P1 2.2329(5)
Pd1 N2 2.2637(19)
C1 C10 1.385(3)
C1 C2 1.424(3)
C2 C3 1.372(3)
C3 C4 1.410(4)
C4 C9 1.421(4)
C4 C5 1.428(4)
C5 C6 1.365(5)
C6 C7 1.415(5)
C7 C8 1.379(4)
C8 C9 1.424(3)
C9 C10 1.429(3)
C10 C11 1.505(3)
C11 N1 1.510(3)
C11 C12 1.530(4)
C13 N1 1.490(4)
C14 N1 1.481(4)
C15 C22 1.402(4)
C15 C16 1.409(3)
C15 N2 1.472(3)
C16 C18 1.395(4)
C16 C17 1.505(4)
C18 C19 1.387(4)
C19 C21 1.393(4)
C19 C20 1.512(4)
C21 C22 1.398(3)
C22 C23 1.501(4)
C24 N2 1.501(3)
C24 C27 1.532(3)
C24 C25 1.538(3)
C25 O2 1.201(3)
C25 O1 1.332(4)
C26 O1 1.449(4)
C27 C28 1.518(3)
C27 P1 1.870(2)
C28 O4 1.200(3)
C28 O3 1.332(3)
C29 O3 1.450(3)
C30 C31 1.394(4)
C30 C35 1.411(3)
C30 P1 1.818(2)
C31 C32 1.389(4)
C32 C33 1.368(5)
C33 C34 1.382(5)
C34 C35 1.395(4)
C36 C41 1.398(4)
C36 C37 1.398(3)
C36 P1 1.815(2)
C37 C38 1.392(4)
C38 C39 1.384(5)
C39 C40 1.376(5)
C40 C41 1.386(4)
C42 Cl2 1.723(5)
C42 Cl1 1.765(5)
Cl3 O5 1.422(3)
Cl3 O7 1.429(3)
Cl3 O8 1.429(3)
Cl3 O6 1.433(3)
